data_7706689
loop_
_publ_author_name
'Su, Yan-Min'
'Ji, Bao-Qian'
'Shao, Feng'
'Zhang, Shan-Shan'
'Jagodi\<c, Marko'
'Jagli\<ci\'c, Zvonko'
'Gao, Zhi-Yong'
'Dou, Jian-Min'
'Sun, Di'

_publ_section_title
;
 Carboxylic acid-tuned nickel(ii) clusters: syntheses, structures,
 solution behaviours and magnetic properties.
;
_journal_issue 12
_journal_name_full 'Dalton transactions (Cambridge, England : 2003)'
_journal_page_first 4355
_journal_page_last 4362
_journal_paper_doi 10.1039/d1dt00165e
_journal_volume 50
_journal_year 2021
_chemical_formula_moiety 'C82 H94 N14 Ni6 O24, 4(C2 H3 N)'
_chemical_formula_sum 'C90 H106 N18 Ni6 O24'
_chemical_formula_weight 2176.18
_space_group_crystal_system monoclinic
_space_group_IT_number 15
_space_group_name_Hall '-C 2yc'
_space_group_name_H-M_alt 'C 1 2/c 1'
_atom_sites_solution_hydrogens mixed
_atom_sites_solution_primary dual
_audit_creation_date 2020-01-02
_audit_creation_method
;
Olex2 1.2
(compiled 2018.05.29 svn.r3508 for OlexSys, GUI svn.r5506)
;
_audit_update_record
;
2020-09-01 deposited with the CCDC.	2021-02-24 downloaded from the CCDC.
;
_cell_angle_alpha 90
_cell_angle_beta 108.7600(10)
_cell_angle_gamma 90
_cell_formula_units_Z 4
_cell_length_a 32.6272(4)
_cell_length_b 13.8653(2)
_cell_length_c 23.2676(3)
_cell_measurement_reflns_used 13269
_cell_measurement_temperature 100.00(10)
_cell_measurement_theta_max 76.3520
_cell_measurement_theta_min 3.9730
_cell_volume 9966.7(2)
_computing_cell_refinement 'CrysAlisPro 1.171.39.30d (Rigaku OD, 2017)'
_computing_data_collection 'CrysAlisPro 1.171.39.30d (Rigaku OD, 2017)'
_computing_data_reduction 'CrysAlisPro 1.171.39.30d (Rigaku OD, 2017)'
_computing_molecular_graphics 'Olex2 (Dolomanov et al., 2009)'
_computing_publication_material 'Olex2 (Dolomanov et al., 2009)'
_computing_structure_refinement 'XL (Sheldrick, 2008)'
_computing_structure_solution 'XT (Sheldrick, 2015)'
_diffrn_ambient_environment N~2~
_diffrn_ambient_temperature 100.00(10)
_diffrn_detector 'CCD plate'
_diffrn_detector_type HyPix
_diffrn_measured_fraction_theta_full 0.983
_diffrn_measured_fraction_theta_max 0.983
_diffrn_measurement_details
;
List of Runs (angles in degrees, time in seconds):

  # Type    Start    End  Width  t~exp~   \w     \q     \k     \f   Frames
#--------------------------------------------------------------------------
  1  \w    -54.00  27.00   1.00    0.20    --  -48.32  19.00-150.00   81
  2  \w    -56.00 -13.00   1.00    0.80    --  -86.25  95.00-103.00   43
  3  \w    -79.00  17.00   1.00    0.20    --  -48.32  95.00-103.00   96
  4  \w    102.00 133.00   1.00    0.80    --  107.75  95.00-103.00   31
  5  \w     37.00 120.00   1.00    0.80    --  107.75 -37.00   0.00   83
  6  \w     35.00 121.00   1.00    0.80    --  107.75 -19.00 -30.00   86
  7  \w     36.00 118.00   1.00    0.80    --  107.75 -37.00 150.00   82
  8  \w     35.00 120.00   1.00    0.80    --  107.75 -57.00 150.00   85
  9  \w     44.00 103.00   1.00    0.80    --  107.75 -95.00 146.00   59
 10  \w   -143.00-118.00   1.00    0.80    --  -86.25 -95.00 146.00   25
 11  \w   -111.00 -71.00   1.00    0.20    --  -48.32-125.00 -60.00   40
 12  \w   -157.00-107.00   1.00    0.80    --  -86.25 -99.00 -90.00   50
 13  \w     53.00  78.00   1.00    0.20    --   48.32 -95.00 146.00   25
;
_diffrn_measurement_device 'four-circle diffractometer'
_diffrn_measurement_device_type 'XtaLAB Synergy, Dualflex, HyPix'
_diffrn_measurement_method '\w scans'
_diffrn_orient_matrix_type 'CrysAlisPro convention (1999,Acta A55,543-557)'
_diffrn_orient_matrix_UB_11 0.0193929000
_diffrn_orient_matrix_UB_12 0.0962130000
_diffrn_orient_matrix_UB_13 0.0295927000
_diffrn_orient_matrix_UB_21 -0.0005053000
_diffrn_orient_matrix_UB_22 0.0384385000
_diffrn_orient_matrix_UB_23 -0.0623688000
_diffrn_orient_matrix_UB_31 -0.0459228000
_diffrn_orient_matrix_UB_32 0.0401378000
_diffrn_orient_matrix_UB_33 -0.0112133000
_diffrn_radiation_monochromator mirror
_diffrn_radiation_probe x-ray
_diffrn_radiation_type CuK\a
_diffrn_radiation_wavelength 1.54184
_diffrn_reflns_av_R_equivalents 0.0478
_diffrn_reflns_av_unetI/netI 0.0486
_diffrn_reflns_Laue_measured_fraction_full 0.983
_diffrn_reflns_Laue_measured_fraction_max 0.983
_diffrn_reflns_limit_h_max 22
_diffrn_reflns_limit_h_min -38
_diffrn_reflns_limit_k_max 16
_diffrn_reflns_limit_k_min -14
_diffrn_reflns_limit_l_max 27
_diffrn_reflns_limit_l_min -27
_diffrn_reflns_number 25662
_diffrn_reflns_point_group_measured_fraction_full 0.983
_diffrn_reflns_point_group_measured_fraction_max 0.983
_diffrn_reflns_theta_full 67.077
_diffrn_reflns_theta_max 67.077
_diffrn_reflns_theta_min 3.494
_diffrn_source 'micro-focus sealed X-ray tube'
_diffrn_source_type 'PhotonJet (Cu) X-ray Source'
_exptl_absorpt_coefficient_mu 1.892
_exptl_absorpt_correction_T_max 1.00000
_exptl_absorpt_correction_T_min 0.57795
_exptl_absorpt_correction_type multi-scan
_exptl_absorpt_process_details
;
CrysAlisPro 1.171.39.30d (Rigaku Oxford Diffraction, 2017)
Empirical absorption correction using spherical harmonics,
 implemented in SCALE3 ABSPACK scaling algorithm.
;
_exptl_crystal_colour 'clear greenish green'
_exptl_crystal_colour_lustre clear
_exptl_crystal_colour_modifier greenish
_exptl_crystal_colour_primary green
_exptl_crystal_density_diffrn 1.450
_exptl_crystal_description block
_exptl_crystal_F_000 4528
_exptl_crystal_recrystallization_method 173(K)
_exptl_crystal_size_max 0.06
_exptl_crystal_size_mid 0.05
_exptl_crystal_size_min 0.03
_refine_diff_density_max 0.458
_refine_diff_density_min -0.610
_refine_diff_density_rms 0.073
_refine_ls_extinction_method none
_refine_ls_goodness_of_fit_ref 1.056
_refine_ls_hydrogen_treatment mixed
_refine_ls_matrix_type full
_refine_ls_number_parameters 641
_refine_ls_number_reflns 8753
_refine_ls_number_restraints 0
_refine_ls_restrained_S_all 1.056
_refine_ls_R_factor_all 0.0549
_refine_ls_R_factor_gt 0.0438
_refine_ls_shift/su_max 0.002
_refine_ls_shift/su_mean 0.000
_refine_ls_structure_factor_coef Fsqd
_refine_ls_weighting_details 'w=1/[\s^2^(Fo^2^)+(0.0636P)^2^+17.5482P] where P=(Fo^2^+2Fc^2^)/3'
_refine_ls_weighting_scheme calc
_refine_ls_wR_factor_gt 0.1160
_refine_ls_wR_factor_ref 0.1278
_reflns_Friedel_coverage 0.000
_reflns_number_gt 7441
_reflns_number_total 8753
_reflns_threshold_expression 'I > 2\s(I)'
_cod_data_source_file d1dt00165e2.cif
_cod_data_source_block Ni6b
_cod_depositor_comments 'Adding full bibliography for 7706687--7706689.cif.'
_cod_database_code 7706689
_shelx_shelxl_version_number 2014/7
_chemical_oxdiff_formula NiCHON
_shelx_space_group_comment
;
The symmetry employed for this shelxl refinement is uniquely defined
by the following loop, which should always be used as a source of
symmetry information in preference to the above space-group names.
They are only intended as comments.
;
_reflns_odcompleteness_completeness 98.74
_reflns_odcompleteness_iscentric 1
_reflns_odcompleteness_theta 66.97
_olex2_refinement_description
;
1. Fixed Uiso
 At 1.2 times of:
  All C(H) groups, All N(H) groups
 At 1.5 times of:
  All C(H,H,H) groups
2.a Ternary CH refined with riding coordinates:
 C30(H30), C31(H31)
2.b Aromatic/amide H refined with riding coordinates:
 N3(H3), C9(H9), C17(H17), C34(H34), C12(H12), C10(H10), C18(H18), C11(H11),
 C6(H6), C3(H3A), C19(H19), C39(H39), C20(H20), C1(H1), C2(H2), C27(H27)
2.c Idealised Me refined as rotating group:
 C36(H36A,H36B,H36C), C32(H32A,H32B,H32C), C7(H7A,H7B,H7C), C14(H14A,H14B,
 H14C), C41(H41A,H41B,H41C), C37(H37A,H37B,H37C), C25(H25A,H25B,H25C), C29(H29A,
 H29B,H29C), C22(H22A,H22B,H22C), C42(H42A,H42B,H42C), C44(H44A,H44B,H44C)
;
_olex2_submission_special_instructions 'No special instructions were received'
_oxdiff_exptl_absorpt_empirical_details
;
Empirical correction (ABSPACK) includes:
- Absorption correction using spherical harmonics
- Frame scaling
;
_oxdiff_exptl_absorpt_empirical_full_max 1.568
_oxdiff_exptl_absorpt_empirical_full_min 0.650

loop_
_space_group_symop_operation_xyz
'x, y, z'
'-x, y, -z+1/2'
'x+1/2, y+1/2, z'
'-x+1/2, y+1/2, -z+1/2'
'-x, -y, -z'
'x, -y, z-1/2'
'-x+1/2, -y+1/2, -z'
'x+1/2, -y+1/2, z-1/2'

loop_
_atom_site_label
_atom_site_type_symbol
_atom_site_fract_x
_atom_site_fract_y
_atom_site_fract_z
_atom_site_U_iso_or_equiv
_atom_site_adp_type
_atom_site_occupancy
_atom_site_site_symmetry_order
_atom_site_calc_flag
_atom_site_refinement_flags_posn
_atom_site_refinement_flags_adp
_atom_site_refinement_flags_occupancy
_atom_site_disorder_assembly
_atom_site_disorder_group
Ni1 Ni 0.51419(2) 0.68437(3) 0.19160(2) 0.02245(12) Uani 1 1 d . . . . .
Ni2 Ni 0.56680(2) 0.81670(3) 0.32444(2) 0.02566(13) Uani 1 1 d . . . . .
Ni3 Ni 0.67920(2) 0.80562(3) 0.36932(2) 0.03129(13) Uani 1 1 d . . . . .
O4 O 0.49855(5) 0.83129(12) 0.17986(7) 0.0231(3) Uani 1 1 d . . . . .
O10 O 0.54201(5) 0.68858(11) 0.28382(7) 0.0224(3) Uani 1 1 d . . . . .
O11 O 0.62169(5) 0.76071(13) 0.31521(7) 0.0256(4) Uani 1 1 d . . . . .
O5 O 0.48102(5) 0.66011(13) 0.10301(8) 0.0279(4) Uani 1 1 d . . . . .
O6 O 0.42221(5) 0.75140(12) 0.09171(7) 0.0263(4) Uani 1 1 d . . . . .
O3 O 0.55719(5) 0.89600(13) 0.24648(7) 0.0273(4) Uani 1 1 d . . . . .
O2 O 0.59056(6) 0.93705(13) 0.37136(8) 0.0300(4) Uani 1 1 d . . . . .
O7 O 0.72147(6) 0.68294(16) 0.37704(9) 0.0414(5) Uani 1 1 d . . . . .
O1W O 0.66463(7) 0.7441(2) 0.44122(10) 0.0462(6) Uani 1 1 d . . . . .
O1 O 0.66163(7) 0.93674(17) 0.38785(11) 0.0480(6) Uani 1 1 d . . . . .
N5 N 0.57508(7) 0.70701(16) 0.18162(9) 0.0259(4) Uani 1 1 d . . . . .
O9 O 0.74359(7) 0.80983(18) 0.43184(9) 0.0460(5) Uani 1 1 d . . . . .
N2 N 0.56296(7) 0.53448(16) 0.26638(10) 0.0300(5) Uani 1 1 d . . . . .
N1 N 0.53166(7) 0.53954(16) 0.21158(10) 0.0305(5) Uani 1 1 d . . . . .
N6 N 0.61169(7) 0.67033(16) 0.22469(9) 0.0282(5) Uani 1 1 d . . . . .
N4 N 0.69211(7) 0.85862(18) 0.29414(11) 0.0351(5) Uani 1 1 d . . . . .
O8 O 0.78686(7) 0.6861(2) 0.44145(10) 0.0566(7) Uani 1 1 d . . . . .
N3 N 0.65675(7) 0.88845(18) 0.24843(11) 0.0363(5) Uani 1 1 d . . . . .
H3 H 0.6301 0.8847 0.2496 0.044 Uiso 1 1 calc R . . . .
N7 N 0.75153(8) 0.7254(2) 0.41758(10) 0.0436(6) Uani 1 1 d . . . . .
C16 C 0.52580(7) 0.89979(17) 0.19848(10) 0.0227(5) Uani 1 1 d . . . . .
C15 C 0.52023(8) 0.98761(18) 0.15926(11) 0.0261(5) Uani 1 1 d . . . . .
C30 C 0.57607(8) 0.62339(18) 0.30058(11) 0.0260(5) Uani 1 1 d . . . . .
H30 H 0.5832 0.6088 0.3448 0.031 Uiso 1 1 calc R . . . .
C8 C 0.44559(8) 0.69707(17) 0.07157(11) 0.0249(5) Uani 1 1 d . . . . .
C35 C 0.58596(9) 0.7168(2) 0.13106(11) 0.0303(5) Uani 1 1 d . . . . .
C31 C 0.61612(8) 0.66945(19) 0.28994(11) 0.0274(5) Uani 1 1 d . . . . .
H31 H 0.6421 0.6298 0.3118 0.033 Uiso 1 1 calc R . . . .
C13 C 0.54090(9) 1.0758(2) 0.18144(12) 0.0332(6) Uani 1 1 d . . . . .
C9 C 0.49501(8) 0.97940(19) 0.09844(11) 0.0303(5) Uani 1 1 d . . . . .
H9 H 0.4808 0.9202 0.0840 0.036 Uiso 1 1 calc R . . . .
C24 C 0.62763(9) 0.9725(2) 0.39229(12) 0.0323(6) Uani 1 1 d . . . . .
C23 C 0.63132(9) 1.0684(2) 0.42442(12) 0.0343(6) Uani 1 1 d . . . . .
C33 C 0.64406(9) 0.6579(2) 0.20056(12) 0.0335(6) Uani 1 1 d . . . . .
C4 C 0.42844(8) 0.6712(2) 0.00530(12) 0.0326(6) Uani 1 1 d . . . . .
C17 C 0.59514(10) 1.1274(2) 0.40840(12) 0.0369(6) Uani 1 1 d . . . . .
H17 H 0.5693 1.1055 0.3790 0.044 Uiso 1 1 calc R . . . .
C34 C 0.62830(9) 0.6871(2) 0.14105(12) 0.0360(6) Uani 1 1 d . . . . .
H34 H 0.6434 0.6869 0.1123 0.043 Uiso 1 1 calc R . . . .
C36 C 0.55473(9) 0.7537(2) 0.07299(12) 0.0360(6) Uani 1 1 d . . . . .
H36A H 0.5380 0.6998 0.0497 0.054 Uiso 1 1 calc GR . . . .
H36B H 0.5707 0.7855 0.0491 0.054 Uiso 1 1 calc GR . . . .
H36C H 0.5350 0.8002 0.0821 0.054 Uiso 1 1 calc GR . . . .
C5 C 0.40345(9) 0.7343(2) -0.03943(12) 0.0369(6) Uani 1 1 d . . . . .
C12 C 0.53573(10) 1.1513(2) 0.13973(13) 0.0365(6) Uani 1 1 d . . . . .
H12 H 0.5496 1.2112 0.1534 0.044 Uiso 1 1 calc R . . . .
C40 C 0.72570(10) 0.8776(2) 0.27519(15) 0.0427(7) Uani 1 1 d . . . . .
C10 C 0.49036(10) 1.0561(2) 0.05866(12) 0.0376(6) Uani 1 1 d . . . . .
H10 H 0.4730 1.0496 0.0174 0.045 Uiso 1 1 calc R . . . .
C32 C 0.68749(9) 0.6173(3) 0.23524(13) 0.0440(7) Uani 1 1 d . . . . .
H32A H 0.7024 0.6614 0.2682 0.066 Uiso 1 1 calc GR . . . .
H32B H 0.7047 0.6094 0.2079 0.066 Uiso 1 1 calc GR . . . .
H32C H 0.6838 0.5545 0.2522 0.066 Uiso 1 1 calc GR . . . .
C18 C 0.59583(12) 1.2173(2) 0.43417(14) 0.0439(7) Uani 1 1 d . . . . .
H18 H 0.5708 1.2571 0.4221 0.053 Uiso 1 1 calc R . . . .
C11 C 0.51118(10) 1.1418(2) 0.07948(13) 0.0377(6) Uani 1 1 d . . . . .
H11 H 0.5086 1.1943 0.0523 0.045 Uiso 1 1 calc R . . . .
C21 C 0.66936(10) 1.0990(3) 0.46934(15) 0.0463(7) Uani 1 1 d . . . . .
C6 C 0.38635(10) 0.6994(3) -0.09840(13) 0.0464(8) Uani 1 1 d . . . . .
H6 H 0.3688 0.7410 -0.1289 0.056 Uiso 1 1 calc R . . . .
C38 C 0.66701(10) 0.9245(2) 0.20100(14) 0.0445(7) Uani 1 1 d . . . . .
C43 C 0.69214(11) 0.4664(3) 0.54910(16) 0.0507(8) Uani 1 1 d . . . . .
C28 C 0.57771(14) 0.4445(2) 0.28016(14) 0.0598(11) Uani 1 1 d . . . . .
C7 C 0.39613(10) 0.8389(2) -0.02837(13) 0.0429(7) Uani 1 1 d . . . . .
H7A H 0.4121 0.8553 0.0139 0.064 Uiso 1 1 calc GR . . . .
H7B H 0.3652 0.8502 -0.0362 0.064 Uiso 1 1 calc GR . . . .
H7C H 0.4064 0.8792 -0.0556 0.064 Uiso 1 1 calc GR . . . .
C3 C 0.43700(11) 0.5789(3) -0.01127(15) 0.0501(8) Uani 1 1 d . . . . .
H3A H 0.4551 0.5371 0.0186 0.060 Uiso 1 1 calc R . . . .
C19 C 0.63307(11) 1.2489(2) 0.47746(14) 0.0461(7) Uani 1 1 d . . . . .
H19 H 0.6340 1.3112 0.4950 0.055 Uiso 1 1 calc R . . . .
N8 N 0.70385(11) 0.4090(3) 0.58531(17) 0.0662(9) Uani 1 1 d . . . . .
C39 C 0.71131(11) 0.9193(3) 0.21714(16) 0.0513(8) Uani 1 1 d . . . . .
H39 H 0.7287 0.9398 0.1937 0.062 Uiso 1 1 calc R . . . .
C14 C 0.56698(13) 1.0930(2) 0.24644(14) 0.0540(9) Uani 1 1 d . . . . .
H14A H 0.5500 1.0743 0.2726 0.081 Uiso 1 1 calc GR . . . .
H14B H 0.5745 1.1616 0.2524 0.081 Uiso 1 1 calc GR . . . .
H14C H 0.5935 1.0545 0.2569 0.081 Uiso 1 1 calc GR . . . .
C26 C 0.52562(14) 0.4499(2) 0.19074(14) 0.0549(9) Uani 1 1 d . . . . .
C20 C 0.66870(12) 1.1905(3) 0.49518(16) 0.0517(8) Uani 1 1 d . . . . .
H20 H 0.6939 1.2124 0.5260 0.062 Uiso 1 1 calc R . . . .
C41 C 0.77112(10) 0.8551(3) 0.31314(16) 0.0518(8) Uani 1 1 d . . . . .
H41A H 0.7776 0.8873 0.3526 0.078 Uiso 1 1 calc GR . . . .
H41B H 0.7911 0.8781 0.2925 0.078 Uiso 1 1 calc GR . . . .
H41C H 0.7744 0.7853 0.3193 0.078 Uiso 1 1 calc GR . . . .
C37 C 0.63364(12) 0.9613(3) 0.14538(16) 0.0595(10) Uani 1 1 d . . . . .
H37A H 0.6060 0.9291 0.1405 0.089 Uiso 1 1 calc GR . . . .
H37B H 0.6427 0.9480 0.1099 0.089 Uiso 1 1 calc GR . . . .
H37C H 0.6302 1.0310 0.1491 0.089 Uiso 1 1 calc GR . . . .
C1 C 0.39371(12) 0.6080(3) -0.11414(15) 0.0612(10) Uani 1 1 d . . . . .
H1 H 0.3811 0.5865 -0.1548 0.073 Uiso 1 1 calc R . . . .
C25 C 0.49207(15) 0.4250(3) 0.13201(16) 0.0684(12) Uani 1 1 d . . . . .
H25A H 0.4740 0.4816 0.1163 0.103 Uiso 1 1 calc GR . . . .
H25B H 0.4740 0.3724 0.1385 0.103 Uiso 1 1 calc GR . . . .
H25C H 0.5062 0.4045 0.1027 0.103 Uiso 1 1 calc GR . . . .
C2 C 0.41960(14) 0.5468(3) -0.07054(18) 0.0704(12) Uani 1 1 d . . . . .
H2 H 0.4254 0.4833 -0.0811 0.084 Uiso 1 1 calc R . . . .
C29 C 0.61397(17) 0.4208(3) 0.33801(16) 0.0776(15) Uani 1 1 d . . . . .
H29A H 0.6409 0.4507 0.3367 0.116 Uiso 1 1 calc GR . . . .
H29B H 0.6177 0.3507 0.3417 0.116 Uiso 1 1 calc GR . . . .
H29C H 0.6067 0.4458 0.3730 0.116 Uiso 1 1 calc GR . . . .
C22 C 0.71008(12) 1.0395(3) 0.4913(2) 0.0699(12) Uani 1 1 d . . . . .
H22A H 0.7039 0.9789 0.5086 0.105 Uiso 1 1 calc GR . . . .
H22B H 0.7323 1.0755 0.5225 0.105 Uiso 1 1 calc GR . . . .
H22C H 0.7206 1.0255 0.4572 0.105 Uiso 1 1 calc GR . . . .
C27 C 0.55446(19) 0.3886(3) 0.23311(17) 0.0880(18) Uani 1 1 d . . . . .
H27 H 0.5571 0.3209 0.2294 0.106 Uiso 1 1 calc R . . . .
C42 C 0.67740(14) 0.5408(4) 0.5045(2) 0.0785(13) Uani 1 1 d . . . . .
H42A H 0.6723 0.5136 0.4640 0.118 Uiso 1 1 calc GR . . . .
H42B H 0.6994 0.5915 0.5119 0.118 Uiso 1 1 calc GR . . . .
H42C H 0.6504 0.5682 0.5072 0.118 Uiso 1 1 calc GR . . . .
C45 C 0.82508(15) 0.2959(5) 0.7148(2) 0.0806(14) Uani 1 1 d . . . . .
C44 C 0.80234(15) 0.3723(4) 0.6792(3) 0.0882(15) Uani 1 1 d . . . . .
H44A H 0.7749 0.3483 0.6512 0.132 Uiso 1 1 calc GR . . . .
H44B H 0.8197 0.4000 0.6559 0.132 Uiso 1 1 calc GR . . . .
H44C H 0.7965 0.4219 0.7055 0.132 Uiso 1 1 calc GR . . . .
N9 N 0.84307(18) 0.2319(6) 0.7420(3) 0.160(3) Uani 1 1 d . . . . .
H1WA H 0.6396(14) 0.752(3) 0.4378(18) 0.056(11) Uiso 1 1 d . . . . .
H1WB H 0.6792(15) 0.758(3) 0.475(2) 0.076(14) Uiso 1 1 d . . . . .

loop_
_atom_site_aniso_label
_atom_site_aniso_U_11
_atom_site_aniso_U_22
_atom_site_aniso_U_33
_atom_site_aniso_U_23
_atom_site_aniso_U_13
_atom_site_aniso_U_12
Ni1 0.0214(2) 0.0222(2) 0.0208(2) -0.00038(15) 0.00263(17) 0.00126(15)
Ni2 0.0227(2) 0.0263(2) 0.0237(2) 0.00134(16) 0.00155(17) 0.00008(16)
Ni3 0.0214(2) 0.0443(3) 0.0248(2) 0.00046(18) 0.00265(18) 0.00086(19)
O4 0.0177(8) 0.0226(8) 0.0252(8) 0.0012(7) 0.0018(6) -0.0001(7)
O10 0.0204(8) 0.0218(8) 0.0219(8) 0.0017(6) 0.0023(7) 0.0022(6)
O11 0.0203(8) 0.0312(9) 0.0217(8) 0.0026(7) 0.0015(6) 0.0025(7)
O5 0.0233(9) 0.0310(9) 0.0252(8) -0.0046(7) 0.0022(7) -0.0003(7)
O6 0.0249(8) 0.0300(9) 0.0208(8) -0.0011(7) 0.0030(7) -0.0015(7)
O3 0.0242(9) 0.0270(9) 0.0241(8) 0.0042(7) -0.0012(7) -0.0040(7)
O2 0.0276(9) 0.0264(9) 0.0304(9) -0.0026(7) 0.0017(7) -0.0043(7)
O7 0.0287(10) 0.0606(14) 0.0284(10) 0.0059(9) 0.0002(8) 0.0062(9)
O1W 0.0238(11) 0.0853(18) 0.0257(10) 0.0118(11) 0.0029(8) 0.0054(11)
O1 0.0334(11) 0.0508(13) 0.0619(14) -0.0239(11) 0.0181(10) -0.0105(10)
N5 0.0210(10) 0.0307(11) 0.0223(10) 0.0022(8) 0.0017(8) 0.0044(8)
O9 0.0259(10) 0.0737(17) 0.0348(11) -0.0080(10) 0.0047(8) 0.0017(10)
N2 0.0370(12) 0.0230(11) 0.0274(11) 0.0022(8) 0.0068(9) 0.0075(9)
N1 0.0369(12) 0.0251(11) 0.0272(11) -0.0006(9) 0.0071(9) 0.0032(9)
N6 0.0255(11) 0.0340(12) 0.0225(10) 0.0034(9) 0.0041(9) 0.0083(9)
N4 0.0272(11) 0.0416(13) 0.0351(12) 0.0050(10) 0.0080(9) 0.0019(10)
O8 0.0265(11) 0.104(2) 0.0331(11) 0.0077(11) 0.0016(9) 0.0196(11)
N3 0.0264(11) 0.0450(14) 0.0361(12) 0.0096(10) 0.0083(10) 0.0021(10)
N7 0.0255(12) 0.077(2) 0.0251(11) 0.0083(12) 0.0036(10) 0.0076(12)
C16 0.0212(11) 0.0225(12) 0.0226(11) 0.0004(9) 0.0045(9) 0.0009(9)
C15 0.0250(12) 0.0263(12) 0.0258(12) 0.0030(10) 0.0063(10) -0.0005(10)
C30 0.0280(12) 0.0233(12) 0.0252(12) 0.0002(10) 0.0064(10) 0.0040(10)
C8 0.0234(12) 0.0245(12) 0.0235(12) -0.0019(9) 0.0030(10) -0.0056(10)
C35 0.0285(13) 0.0368(14) 0.0238(12) -0.0014(10) 0.0060(10) 0.0013(11)
C31 0.0244(12) 0.0326(13) 0.0220(12) 0.0037(10) 0.0030(10) 0.0075(10)
C13 0.0391(15) 0.0287(14) 0.0287(13) 0.0025(11) 0.0067(11) -0.0031(11)
C9 0.0290(13) 0.0297(13) 0.0267(12) -0.0001(10) 0.0010(10) -0.0025(11)
C24 0.0330(14) 0.0344(14) 0.0285(13) -0.0010(11) 0.0086(11) -0.0036(12)
C23 0.0366(15) 0.0339(14) 0.0311(13) -0.0041(11) 0.0091(11) -0.0106(12)
C33 0.0263(13) 0.0441(16) 0.0287(13) -0.0043(12) 0.0066(11) 0.0060(12)
C4 0.0241(13) 0.0427(16) 0.0277(13) -0.0087(11) 0.0040(10) -0.0057(11)
C17 0.0447(16) 0.0336(15) 0.0275(13) 0.0001(11) 0.0048(12) -0.0048(12)
C34 0.0311(14) 0.0526(18) 0.0249(13) -0.0016(12) 0.0097(11) 0.0069(12)
C36 0.0315(14) 0.0508(17) 0.0234(12) 0.0052(12) 0.0056(11) 0.0035(13)
C5 0.0258(13) 0.0552(18) 0.0275(13) -0.0008(12) 0.0055(11) -0.0072(13)
C12 0.0423(16) 0.0277(14) 0.0374(15) 0.0043(11) 0.0100(12) -0.0038(12)
C40 0.0310(15) 0.0513(18) 0.0488(17) 0.0089(14) 0.0170(13) 0.0010(13)
C10 0.0419(16) 0.0395(16) 0.0248(13) 0.0059(11) 0.0018(11) 0.0003(13)
C32 0.0329(15) 0.065(2) 0.0300(14) -0.0013(13) 0.0046(12) 0.0209(14)
C18 0.061(2) 0.0296(15) 0.0375(15) 0.0011(12) 0.0101(14) -0.0016(14)
C11 0.0431(16) 0.0363(15) 0.0332(14) 0.0116(12) 0.0117(12) 0.0015(13)
C21 0.0390(16) 0.0496(19) 0.0462(17) -0.0099(14) 0.0081(14) -0.0084(14)
C6 0.0329(15) 0.074(2) 0.0260(14) -0.0046(14) 0.0003(12) -0.0066(15)
C38 0.0406(16) 0.0511(19) 0.0438(17) 0.0146(14) 0.0164(14) 0.0023(14)
C43 0.0392(17) 0.058(2) 0.0493(19) -0.0093(17) 0.0068(14) -0.0148(16)
C28 0.102(3) 0.0294(16) 0.0340(16) 0.0019(13) 0.0018(17) 0.0306(18)
C7 0.0379(16) 0.0545(19) 0.0311(14) 0.0107(13) 0.0040(12) -0.0009(14)
C3 0.0503(18) 0.0472(18) 0.0390(16) -0.0156(14) -0.0049(14) 0.0073(15)
C19 0.061(2) 0.0339(16) 0.0428(17) -0.0055(13) 0.0163(15) -0.0087(15)
N8 0.0537(18) 0.075(2) 0.070(2) 0.0092(19) 0.0198(16) -0.0120(17)
C39 0.0421(18) 0.066(2) 0.0494(18) 0.0167(16) 0.0202(15) 0.0005(16)
C14 0.083(2) 0.0284(15) 0.0348(16) -0.0016(12) -0.0026(16) -0.0151(16)
C26 0.092(3) 0.0276(15) 0.0338(16) -0.0063(12) 0.0044(17) 0.0116(16)
C20 0.051(2) 0.053(2) 0.0474(19) -0.0163(15) 0.0109(15) -0.0221(16)
C41 0.0337(16) 0.069(2) 0.0536(19) 0.0090(17) 0.0153(14) -0.0007(16)
C37 0.052(2) 0.074(3) 0.051(2) 0.0295(18) 0.0158(16) 0.0028(18)
C1 0.052(2) 0.086(3) 0.0333(17) -0.0221(17) -0.0042(15) -0.0035(19)
C25 0.110(3) 0.0330(17) 0.0399(18) -0.0112(14) -0.0070(19) 0.0083(19)
C2 0.077(3) 0.067(3) 0.049(2) -0.0301(19) -0.0054(19) 0.012(2)
C29 0.132(4) 0.0392(19) 0.0373(18) 0.0035(15) -0.006(2) 0.042(2)
C22 0.043(2) 0.074(3) 0.076(3) -0.026(2) -0.0035(18) -0.0027(18)
C27 0.161(5) 0.0289(18) 0.042(2) -0.0060(15) -0.012(2) 0.033(2)
C42 0.051(2) 0.091(3) 0.074(3) 0.012(2) -0.008(2) -0.012(2)
C45 0.055(2) 0.129(4) 0.061(3) 0.026(3) 0.023(2) 0.014(3)
C44 0.059(3) 0.079(3) 0.119(4) 0.022(3) 0.018(3) -0.006(2)
N9 0.103(4) 0.274(9) 0.125(4) 0.122(6) 0.069(3) 0.092(5)

loop_
_atom_type_symbol
_atom_type_description
_atom_type_scat_dispersion_real
_atom_type_scat_dispersion_imag
_atom_type_scat_source
C C 0.0181 0.0091 'International Tables Vol C Tables 4.2.6.8 and 6.1.1.4'
H H 0.0000 0.0000 'International Tables Vol C Tables 4.2.6.8 and 6.1.1.4'
N N 0.0311 0.0180 'International Tables Vol C Tables 4.2.6.8 and 6.1.1.4'
Ni Ni -3.0029 0.5091 'International Tables Vol C Tables 4.2.6.8 and 6.1.1.4'
O O 0.0492 0.0322 'International Tables Vol C Tables 4.2.6.8 and 6.1.1.4'

loop_
_geom_angle_atom_site_label_1
_geom_angle_atom_site_label_2
_geom_angle_atom_site_label_3
_geom_angle
_geom_angle_site_symmetry_1
_geom_angle_site_symmetry_3
_geom_angle_publ_flag
O4 Ni1 N5 92.27(7) . . ?
O4 Ni1 N1 174.98(8) . . ?
O10 Ni1 O4 96.68(6) . . ?
O10 Ni1 O4 79.07(6) 2_655 . ?
O10 Ni1 O10 81.06(7) . 2_655 ?
O10 Ni1 N5 89.72(7) . . ?
O10 Ni1 N5 166.45(8) 2_655 . ?
O10 Ni1 N1 99.55(8) 2_655 . ?
O10 Ni1 N1 78.32(7) . . ?
O5 Ni1 O4 90.04(7) . . ?
O5 Ni1 O10 93.13(7) . 2_655 ?
O5 Ni1 O10 170.08(7) . . ?
O5 Ni1 N5 97.31(8) . . ?
O5 Ni1 N1 94.86(8) . . ?
N5 Ni1 N1 88.18(9) . . ?
O10 Ni2 O4 79.56(6) . 2_655 ?
O10 Ni2 O6 88.78(7) . 2_655 ?
O10 Ni2 O3 97.52(7) . . ?
O11 Ni2 O4 160.95(7) . 2_655 ?
O11 Ni2 O10 81.39(7) . . ?
O11 Ni2 O6 92.36(7) . 2_655 ?
O11 Ni2 O3 90.03(7) . . ?
O6 Ni2 O4 87.30(7) 2_655 2_655 ?
O3 Ni2 O4 92.40(7) . 2_655 ?
O3 Ni2 O6 173.53(7) . 2_655 ?
O2 Ni2 O4 98.83(7) . 2_655 ?
O2 Ni2 O10 174.69(7) . . ?
O2 Ni2 O11 100.15(7) . . ?
O2 Ni2 O6 86.08(7) . 2_655 ?
O2 Ni2 O3 87.58(7) . . ?
O11 Ni3 O7 104.63(8) . . ?
O11 Ni3 O1W 88.14(8) . . ?
O11 Ni3 O1 98.26(8) . . ?
O11 Ni3 O9 163.33(9) . . ?
O11 Ni3 N4 89.03(8) . . ?
O1W Ni3 O7 85.09(9) . . ?
O1W Ni3 O9 83.80(9) . . ?
O1 Ni3 O7 156.88(9) . . ?
O1 Ni3 O1W 92.56(10) . . ?
O1 Ni3 O9 96.66(9) . . ?
O1 Ni3 N4 90.57(10) . . ?
O9 Ni3 O7 60.23(9) . . ?
N4 Ni3 O7 92.97(9) . . ?
N4 Ni3 O1W 176.05(11) . . ?
N4 Ni3 O9 98.24(9) . . ?
Ni1 O4 Ni2 96.47(7) . 2_655 ?
C16 O4 Ni1 124.37(15) . . ?
C16 O4 Ni2 132.00(15) . 2_655 ?
Ni1 O10 Ni1 98.85(7) . 2_655 ?
Ni1 O10 Ni2 118.97(8) . . ?
Ni2 O10 Ni1 98.55(7) . 2_655 ?
C30 O10 Ni1 108.76(13) . . ?
C30 O10 Ni1 126.78(14) . 2_655 ?
C30 O10 Ni2 105.85(14) . . ?
Ni3 O11 Ni2 119.86(9) . . ?
C31 O11 Ni2 113.33(14) . . ?
C31 O11 Ni3 121.53(14) . . ?
C8 O5 Ni1 127.82(16) . . ?
C8 O6 Ni2 131.76(15) . 2_655 ?
C16 O3 Ni2 131.20(16) . . ?
C24 O2 Ni2 133.96(18) . . ?
N7 O7 Ni3 90.93(18) . . ?
Ni3 O1W H1WA 111(3) . . ?
Ni3 O1W H1WB 119(3) . . ?
H1WA O1W H1WB 109(4) . . ?
C24 O1 Ni3 134.75(19) . . ?
N6 N5 Ni1 119.48(16) . . ?
C35 N5 Ni1 129.79(17) . . ?
C35 N5 N6 105.2(2) . . ?
N7 O9 Ni3 92.03(16) . . ?
N1 N2 C30 118.1(2) . . ?
C28 N2 N1 112.2(2) . . ?
C28 N2 C30 129.7(2) . . ?
N2 N1 Ni1 109.07(16) . . ?
C26 N1 Ni1 144.9(2) . . ?
C26 N1 N2 105.9(2) . . ?
N5 N6 C31 121.5(2) . . ?
C33 N6 N5 110.6(2) . . ?
C33 N6 C31 126.3(2) . . ?
N3 N4 Ni3 114.77(16) . . ?
C40 N4 Ni3 139.9(2) . . ?
C40 N4 N3 105.2(2) . . ?
N4 N3 H3 123.8 . . ?
C38 N3 N4 112.5(2) . . ?
C38 N3 H3 123.8 . . ?
O9 N7 O7 116.8(2) . . ?
O8 N7 O7 121.1(3) . . ?
O8 N7 O9 122.1(3) . . ?
O4 C16 C15 117.6(2) . . ?
O3 C16 O4 123.5(2) . . ?
O3 C16 C15 118.9(2) . . ?
C13 C15 C16 122.1(2) . . ?
C9 C15 C16 117.9(2) . . ?
C9 C15 C13 119.9(2) . . ?
O10 C30 N2 109.3(2) . . ?
O10 C30 H30 108.7 . . ?
O10 C30 C31 109.2(2) . . ?
N2 C30 H30 108.7 . . ?
N2 C30 C31 112.2(2) . . ?
C31 C30 H30 108.7 . . ?
O5 C8 O6 125.2(2) . . ?
O5 C8 C4 117.8(2) . . ?
O6 C8 C4 116.9(2) . . ?
N5 C35 C34 110.7(2) . . ?
N5 C35 C36 122.1(2) . . ?
C34 C35 C36 127.2(2) . . ?
O11 C31 N6 112.7(2) . . ?
O11 C31 C30 108.22(19) . . ?
O11 C31 H31 108.2 . . ?
N6 C31 C30 111.1(2) . . ?
N6 C31 H31 108.2 . . ?
C30 C31 H31 108.2 . . ?
C15 C13 C14 123.9(2) . . ?
C12 C13 C15 117.2(2) . . ?
C12 C13 C14 118.9(3) . . ?
C15 C9 H9 119.4 . . ?
C10 C9 C15 121.2(2) . . ?
C10 C9 H9 119.4 . . ?
O2 C24 C23 116.8(2) . . ?
O1 C24 O2 125.9(3) . . ?
O1 C24 C23 117.3(2) . . ?
C17 C23 C24 117.5(2) . . ?
C17 C23 C21 119.6(3) . . ?
C21 C23 C24 122.9(3) . . ?
N6 C33 C34 106.9(2) . . ?
N6 C33 C32 123.5(2) . . ?
C34 C33 C32 129.5(2) . . ?
C5 C4 C8 123.2(3) . . ?
C3 C4 C8 117.5(3) . . ?
C3 C4 C5 119.3(3) . . ?
C23 C17 H17 119.2 . . ?
C18 C17 C23 121.5(3) . . ?
C18 C17 H17 119.2 . . ?
C35 C34 H34 126.7 . . ?
C33 C34 C35 106.6(2) . . ?
C33 C34 H34 126.7 . . ?
C35 C36 H36A 109.5 . . ?
C35 C36 H36B 109.5 . . ?
C35 C36 H36C 109.5 . . ?
H36A C36 H36B 109.5 . . ?
H36A C36 H36C 109.5 . . ?
H36B C36 H36C 109.5 . . ?
C4 C5 C7 124.1(2) . . ?
C6 C5 C4 117.9(3) . . ?
C6 C5 C7 117.9(3) . . ?
C13 C12 H12 118.9 . . ?
C11 C12 C13 122.3(3) . . ?
C11 C12 H12 118.9 . . ?
N4 C40 C39 110.1(3) . . ?
N4 C40 C41 121.9(3) . . ?
C39 C40 C41 128.0(3) . . ?
C9 C10 H10 120.3 . . ?
C11 C10 C9 119.4(2) . . ?
C11 C10 H10 120.3 . . ?
C33 C32 H32A 109.5 . . ?
C33 C32 H32B 109.5 . . ?
C33 C32 H32C 109.5 . . ?
H32A C32 H32B 109.5 . . ?
H32A C32 H32C 109.5 . . ?
H32B C32 H32C 109.5 . . ?
C17 C18 H18 120.3 . . ?
C19 C18 C17 119.5(3) . . ?
C19 C18 H18 120.3 . . ?
C12 C11 H11 120.0 . . ?
C10 C11 C12 120.0(3) . . ?
C10 C11 H11 120.0 . . ?
C23 C21 C20 117.3(3) . . ?
C23 C21 C22 124.0(3) . . ?
C20 C21 C22 118.8(3) . . ?
C5 C6 H6 118.7 . . ?
C1 C6 C5 122.7(3) . . ?
C1 C6 H6 118.7 . . ?
N3 C38 C39 105.9(3) . . ?
N3 C38 C37 122.3(3) . . ?
C39 C38 C37 131.8(3) . . ?
N8 C43 C42 178.5(5) . . ?
N2 C28 C29 122.2(3) . . ?
N2 C28 C27 105.9(3) . . ?
C27 C28 C29 131.9(3) . . ?
C5 C7 H7A 109.5 . . ?
C5 C7 H7B 109.5 . . ?
C5 C7 H7C 109.5 . . ?
H7A C7 H7B 109.5 . . ?
H7A C7 H7C 109.5 . . ?
H7B C7 H7C 109.5 . . ?
C4 C3 H3A 119.4 . . ?
C2 C3 C4 121.1(3) . . ?
C2 C3 H3A 119.4 . . ?
C18 C19 H19 120.1 . . ?
C20 C19 C18 119.8(3) . . ?
C20 C19 H19 120.1 . . ?
C40 C39 H39 126.8 . . ?
C38 C39 C40 106.4(3) . . ?
C38 C39 H39 126.8 . . ?
C13 C14 H14A 109.5 . . ?
C13 C14 H14B 109.5 . . ?
C13 C14 H14C 109.5 . . ?
H14A C14 H14B 109.5 . . ?
H14A C14 H14C 109.5 . . ?
H14B C14 H14C 109.5 . . ?
N1 C26 C25 122.1(3) . . ?
N1 C26 C27 108.8(3) . . ?
C27 C26 C25 129.0(3) . . ?
C21 C20 H20 118.9 . . ?
C19 C20 C21 122.3(3) . . ?
C19 C20 H20 118.9 . . ?
C40 C41 H41A 109.5 . . ?
C40 C41 H41B 109.5 . . ?
C40 C41 H41C 109.5 . . ?
H41A C41 H41B 109.5 . . ?
H41A C41 H41C 109.5 . . ?
H41B C41 H41C 109.5 . . ?
C38 C37 H37A 109.5 . . ?
C38 C37 H37B 109.5 . . ?
C38 C37 H37C 109.5 . . ?
H37A C37 H37B 109.5 . . ?
H37A C37 H37C 109.5 . . ?
H37B C37 H37C 109.5 . . ?
C6 C1 H1 120.2 . . ?
C6 C1 C2 119.5(3) . . ?
C2 C1 H1 120.2 . . ?
C26 C25 H25A 109.5 . . ?
C26 C25 H25B 109.5 . . ?
C26 C25 H25C 109.5 . . ?
H25A C25 H25B 109.5 . . ?
H25A C25 H25C 109.5 . . ?
H25B C25 H25C 109.5 . . ?
C3 C2 H2 120.3 . . ?
C1 C2 C3 119.5(4) . . ?
C1 C2 H2 120.3 . . ?
C28 C29 H29A 109.5 . . ?
C28 C29 H29B 109.5 . . ?
C28 C29 H29C 109.5 . . ?
H29A C29 H29B 109.5 . . ?
H29A C29 H29C 109.5 . . ?
H29B C29 H29C 109.5 . . ?
C21 C22 H22A 109.5 . . ?
C21 C22 H22B 109.5 . . ?
C21 C22 H22C 109.5 . . ?
H22A C22 H22B 109.5 . . ?
H22A C22 H22C 109.5 . . ?
H22B C22 H22C 109.5 . . ?
C28 C27 C26 107.2(3) . . ?
C28 C27 H27 126.4 . . ?
C26 C27 H27 126.4 . . ?
C43 C42 H42A 109.5 . . ?
C43 C42 H42B 109.5 . . ?
C43 C42 H42C 109.5 . . ?
H42A C42 H42B 109.5 . . ?
H42A C42 H42C 109.5 . . ?
H42B C42 H42C 109.5 . . ?
N9 C45 C44 177.6(8) . . ?
C45 C44 H44A 109.5 . . ?
C45 C44 H44B 109.5 . . ?
C45 C44 H44C 109.5 . . ?
H44A C44 H44B 109.5 . . ?
H44A C44 H44C 109.5 . . ?
H44B C44 H44C 109.5 . . ?

loop_
_geom_bond_atom_site_label_1
_geom_bond_atom_site_label_2
_geom_bond_distance
_geom_bond_site_symmetry_2
_geom_bond_publ_flag
Ni1 O4 2.0964(17) . ?
Ni1 O10 2.0897(17) 2_655 ?
Ni1 O10 2.0441(16) . ?
Ni1 O5 2.0246(17) . ?
Ni1 N5 2.097(2) . ?
Ni1 N1 2.098(2) . ?
Ni2 O4 2.1118(17) 2_655 ?
Ni2 O10 2.0520(17) . ?
Ni2 O11 2.0259(17) . ?
Ni2 O6 2.0747(17) 2_655 ?
Ni2 O3 2.0571(17) . ?
Ni2 O2 2.0083(18) . ?
Ni3 O11 1.9934(17) . ?
Ni3 O7 2.161(2) . ?
Ni3 O1W 2.065(2) . ?
Ni3 O1 1.995(2) . ?
Ni3 O9 2.137(2) . ?
Ni3 N4 2.062(2) . ?
O4 Ni2 2.1119(17) 2_655 ?
O4 C16 1.278(3) . ?
O10 Ni1 2.0899(17) 2_655 ?
O10 C30 1.387(3) . ?
O11 C31 1.382(3) . ?
O5 C8 1.261(3) . ?
O6 Ni2 2.0748(17) 2_655 ?
O6 C8 1.264(3) . ?
O3 C16 1.250(3) . ?
O2 C24 1.250(3) . ?
O7 N7 1.266(3) . ?
O1W H1WA 0.80(4) . ?
O1W H1WB 0.80(5) . ?
O1 C24 1.249(3) . ?
N5 N6 1.386(3) . ?
N5 C35 1.341(3) . ?
O9 N7 1.265(4) . ?
N2 N1 1.355(3) . ?
N2 C30 1.455(3) . ?
N2 C28 1.339(4) . ?
N1 C26 1.325(4) . ?
N6 C31 1.478(3) . ?
N6 C33 1.357(3) . ?
N4 N3 1.358(3) . ?
N4 C40 1.332(4) . ?
O8 N7 1.234(3) . ?
N3 H3 0.8800 . ?
N3 C38 1.348(4) . ?
C16 C15 1.497(3) . ?
C15 C13 1.411(4) . ?
C15 C9 1.394(4) . ?
C30 H30 1.0000 . ?
C30 C31 1.544(4) . ?
C8 C4 1.505(3) . ?
C35 C34 1.387(4) . ?
C35 C36 1.497(4) . ?
C31 H31 1.0000 . ?
C13 C12 1.401(4) . ?
C13 C14 1.497(4) . ?
C9 H9 0.9500 . ?
C9 C10 1.385(4) . ?
C24 C23 1.512(4) . ?
C23 C17 1.385(4) . ?
C23 C21 1.406(4) . ?
C33 C34 1.374(4) . ?
C33 C32 1.497(4) . ?
C4 C5 1.403(4) . ?
C4 C3 1.390(4) . ?
C17 H17 0.9500 . ?
C17 C18 1.380(4) . ?
C34 H34 0.9500 . ?
C36 H36A 0.9800 . ?
C36 H36B 0.9800 . ?
C36 H36C 0.9800 . ?
C5 C6 1.391(4) . ?
C5 C7 1.505(5) . ?
C12 H12 0.9500 . ?
C12 C11 1.379(4) . ?
C40 C39 1.404(5) . ?
C40 C41 1.494(4) . ?
C10 H10 0.9500 . ?
C10 C11 1.378(4) . ?
C32 H32A 0.9800 . ?
C32 H32B 0.9800 . ?
C32 H32C 0.9800 . ?
C18 H18 0.9500 . ?
C18 C19 1.377(5) . ?
C11 H11 0.9500 . ?
C21 C20 1.407(5) . ?
C21 C22 1.506(5) . ?
C6 H6 0.9500 . ?
C6 C1 1.361(5) . ?
C38 C39 1.373(5) . ?
C38 C37 1.488(5) . ?
C43 N8 1.132(5) . ?
C43 C42 1.432(6) . ?
C28 C29 1.515(5) . ?
C28 C27 1.356(5) . ?
C7 H7A 0.9800 . ?
C7 H7B 0.9800 . ?
C7 H7C 0.9800 . ?
C3 H3A 0.9500 . ?
C3 C2 1.385(5) . ?
C19 H19 0.9500 . ?
C19 C20 1.368(5) . ?
C39 H39 0.9500 . ?
C14 H14A 0.9800 . ?
C14 H14B 0.9800 . ?
C14 H14C 0.9800 . ?
C26 C25 1.491(5) . ?
C26 C27 1.408(5) . ?
C20 H20 0.9500 . ?
C41 H41A 0.9800 . ?
C41 H41B 0.9800 . ?
C41 H41C 0.9800 . ?
C37 H37A 0.9800 . ?
C37 H37B 0.9800 . ?
C37 H37C 0.9800 . ?
C1 H1 0.9500 . ?
C1 C2 1.383(6) . ?
C25 H25A 0.9800 . ?
C25 H25B 0.9800 . ?
C25 H25C 0.9800 . ?
C2 H2 0.9500 . ?
C29 H29A 0.9800 . ?
C29 H29B 0.9800 . ?
C29 H29C 0.9800 . ?
C22 H22A 0.9800 . ?
C22 H22B 0.9800 . ?
C22 H22C 0.9800 . ?
C27 H27 0.9500 . ?
C42 H42A 0.9800 . ?
C42 H42B 0.9800 . ?
C42 H42C 0.9800 . ?
C45 C44 1.401(7) . ?
C45 N9 1.136(7) . ?
C44 H44A 0.9800 . ?
C44 H44B 0.9800 . ?
C44 H44C 0.9800 . ?
